data_7205282
loop_
_publ_author_name
'Collas, Alain'
'De Borger, Roeland'
'Amanova, Tatyana'
'Blockhuys, Frank'

_publ_section_title
;
 Activation and de-activation of fluorine synthons by nitrogen
 substitution in fluorinated aza-distyrylbenzenes
;
_journal_issue 2
_journal_name_full CrystEngComm
_journal_page_first 702
_journal_paper_doi 10.1039/c0ce00319k
_journal_volume 13
_journal_year 2011
_chemical_formula_moiety 'C20 H6 F10 N2'
_chemical_formula_sum 'C20 H6 F10 N2'
_chemical_formula_weight 464.27
_chemical_melting_point 458
_chemical_name_common
;N,N'-(p-phenylenedimethylidyne)bis(2,3,4,5,6-
pentafluoroaniline)
;
_chemical_name_systematic
;
N,N'-(p-phenylenedimethylidyne)bis[2,3,4,5,6-pentafluoroaniline]
;
_space_group_IT_number 14
_symmetry_cell_setting monoclinic
_symmetry_space_group_name_Hall '-P 2ybc'
_symmetry_space_group_name_H-M 'P 1 21/c 1'
_atom_sites_solution_hydrogens geom
_atom_sites_solution_primary direct
_atom_sites_solution_secondary difmap
_audit_creation_method SHELXL-97
_cell_angle_alpha 90.00
_cell_angle_beta 96.57(2)
_cell_angle_gamma 90.00
_cell_formula_units_Z 2
_cell_length_a 4.871(2)
_cell_length_b 6.3980(10)
_cell_length_c 28.420(6)
_cell_measurement_reflns_used 25
_cell_measurement_temperature 293(2)
_cell_measurement_theta_max 10.23
_cell_measurement_theta_min 6.36
_cell_volume 879.9(4)
_computing_cell_refinement 'CAD4 Express (Enraf Nonius, 1994)'
_computing_data_collection 'CAD4 Express (Enraf Nonius, 1994)'
_computing_data_reduction 'XCAD4 (Harms & Wocadlo, 1995)'
_computing_molecular_graphics 'Ortep-3 for Windows (Farrugia, 1997)'
_computing_publication_material 'WinGX publication routines (Farrugia, 1999)'
_computing_structure_refinement 'SHELXL-97 (Sheldrick, 1997)'
_computing_structure_solution 'SHELXS-97 (Sheldrick, 1997)'
_diffrn_ambient_temperature 293(2)
_diffrn_measured_fraction_theta_full 0.985
_diffrn_measured_fraction_theta_max 0.985
_diffrn_measurement_device '\k-geometry diffractometer'
_diffrn_measurement_device_type 'Enraf Nonius CAD4'
_diffrn_measurement_method 'non-profiled omega/2theta scans'
_diffrn_radiation_monochromator graphite
_diffrn_radiation_source 'fine-focus sealed tube'
_diffrn_radiation_type MoK\a
_diffrn_radiation_wavelength 0.71073
_diffrn_reflns_av_R_equivalents 0.0282
_diffrn_reflns_av_sigmaI/netI 0.0255
_diffrn_reflns_limit_h_max 5
_diffrn_reflns_limit_h_min 0
_diffrn_reflns_limit_k_max 7
_diffrn_reflns_limit_k_min -7
_diffrn_reflns_limit_l_max 34
_diffrn_reflns_limit_l_min -34
_diffrn_reflns_number 3389
_diffrn_reflns_theta_full 25.32
_diffrn_reflns_theta_max 25.32
_diffrn_reflns_theta_min 1.44
_diffrn_standards_decay_% -1
_diffrn_standards_interval_time 60
_diffrn_standards_number 3
_exptl_absorpt_coefficient_mu 0.179
_exptl_absorpt_correction_type none
_exptl_crystal_colour yellow
_exptl_crystal_density_diffrn 1.752
_exptl_crystal_density_method 'not measured'
_exptl_crystal_description plate
_exptl_crystal_F_000 460
_exptl_crystal_size_max 0.3
_exptl_crystal_size_mid 0.2
_exptl_crystal_size_min 0.1
_refine_diff_density_max 0.141
_refine_diff_density_min -0.133
_refine_diff_density_rms 0.032
_refine_ls_extinction_method none
_refine_ls_goodness_of_fit_ref 1.005
_refine_ls_hydrogen_treatment constr
_refine_ls_matrix_type full
_refine_ls_number_parameters 145
_refine_ls_number_reflns 1582
_refine_ls_number_restraints 0
_refine_ls_restrained_S_all 1.005
_refine_ls_R_factor_all 0.0591
_refine_ls_R_factor_gt 0.0331
_refine_ls_shift/su_max 0.000
_refine_ls_shift/su_mean 0.000
_refine_ls_structure_factor_coef Fsqd
_refine_ls_weighting_details 'calc w=1/[\s^2^(Fo^2^)+(0.0427P)^2^+0.2496P] where P=(Fo^2^+2Fc^2^)/3'
_refine_ls_weighting_scheme calc
_refine_ls_wR_factor_gt 0.0836
_refine_ls_wR_factor_ref 0.0963
_reflns_number_gt 1108
_reflns_number_total 1582
_reflns_threshold_expression >2\s(I)
_cod_data_source_file C0CE00319K.TXT
_cod_data_source_block compound2
_cod_original_sg_symbol_H-M 'P 21/c'
_cod_database_code 7205282

loop_
_symmetry_equiv_pos_as_xyz
'x, y, z'
'-x, y+1/2, -z+1/2'
'-x, -y, -z'
'x, -y-1/2, z-1/2'

loop_
_atom_site_label
_atom_site_type_symbol
_atom_site_fract_x
_atom_site_fract_y
_atom_site_fract_z
_atom_site_U_iso_or_equiv
_atom_site_adp_type
_atom_site_occupancy
_atom_site_symmetry_multiplicity
_atom_site_calc_flag
_atom_site_refinement_flags
_atom_site_disorder_assembly
_atom_site_disorder_group
F6 F -0.1775(3) -0.0179(2) -0.16615(4) 0.0811(5) Uani 1 1 d . . .
F2 F -0.2844(3) 0.61526(19) -0.08651(5) 0.0762(4) Uani 1 1 d . . .
F5 F -0.6098(3) 0.0791(3) -0.22839(5) 0.1024(6) Uani 1 1 d . . .
N1 N 0.0108(3) 0.2624(2) -0.08970(5) 0.0467(4) Uani 1 1 d . . .
C1 C -0.2187(4) 0.2943(3) -0.12351(6) 0.0448(4) Uani 1 1 d . . .
F3 F -0.7179(3) 0.7105(2) -0.14931(6) 0.1010(5) Uani 1 1 d . . .
C9 C 0.2862(4) 0.0425(3) -0.03536(6) 0.0432(4) Uani 1 1 d . . .
F4 F -0.8843(3) 0.4423(3) -0.22086(5) 0.1019(6) Uani 1 1 d . . .
C8 C 0.0548(4) 0.0829(3) -0.07181(7) 0.0474(5) Uani 1 1 d . . .
H8 H -0.0629 -0.0264 -0.0821 0.057 Uiso 1 1 calc R . .
C4 C -0.6680(4) 0.3958(4) -0.18952(8) 0.0664(6) Uani 1 1 d . . .
C11 C 0.3311(4) -0.1599(3) -0.01835(7) 0.0502(5) Uani 1 1 d . . .
H11 H 0.2169 -0.2678 -0.0307 0.060 Uiso 1 1 calc R . .
C6 C -0.3108(4) 0.1613(3) -0.16053(7) 0.0544(5) Uani 1 1 d . . .
C10 C 0.4574(4) 0.2014(3) -0.01653(6) 0.0481(5) Uani 1 1 d . . .
H10 H 0.4290 0.3373 -0.0276 0.058 Uiso 1 1 calc R . .
C2 C -0.3605(4) 0.4812(3) -0.12179(7) 0.0520(5) Uani 1 1 d . . .
C5 C -0.5301(4) 0.2110(4) -0.19322(7) 0.0635(6) Uani 1 1 d . . .
C3 C -0.5822(4) 0.5314(4) -0.15376(8) 0.0649(6) Uani 1 1 d . . .

loop_
_atom_site_aniso_label
_atom_site_aniso_U_11
_atom_site_aniso_U_22
_atom_site_aniso_U_33
_atom_site_aniso_U_23
_atom_site_aniso_U_13
_atom_site_aniso_U_12
F6 0.0878(10) 0.0825(9) 0.0669(8) -0.0243(7) -0.0181(7) 0.0311(8)
F2 0.0873(9) 0.0543(7) 0.0832(9) -0.0086(7) -0.0070(7) 0.0113(7)
F5 0.0871(10) 0.1475(15) 0.0636(9) -0.0304(9) -0.0297(7) 0.0076(10)
N1 0.0434(8) 0.0504(9) 0.0435(8) 0.0039(7) -0.0065(7) 0.0055(7)
C1 0.0399(9) 0.0524(11) 0.0404(10) 0.0067(8) -0.0027(8) 0.0027(8)
F3 0.0904(11) 0.0881(10) 0.1210(13) 0.0211(9) -0.0033(9) 0.0479(9)
C9 0.0413(9) 0.0495(10) 0.0375(9) 0.0005(8) -0.0017(8) 0.0067(8)
F4 0.0584(8) 0.1620(16) 0.0781(9) 0.0332(10) -0.0232(7) 0.0259(9)
C8 0.0439(10) 0.0505(11) 0.0450(10) -0.0003(8) -0.0073(8) 0.0025(8)
C4 0.0428(11) 0.1000(18) 0.0532(12) 0.0233(13) -0.0076(9) 0.0093(12)
C11 0.0494(10) 0.0457(10) 0.0522(11) -0.0001(9) -0.0077(9) -0.0014(9)
C6 0.0503(11) 0.0661(13) 0.0447(10) -0.0022(10) -0.0038(9) 0.0111(10)
C10 0.0507(10) 0.0431(10) 0.0473(10) 0.0035(8) -0.0077(8) 0.0062(8)
C2 0.0528(11) 0.0503(11) 0.0515(11) 0.0057(9) 0.0002(9) 0.0032(9)
C5 0.0521(12) 0.0914(17) 0.0436(11) -0.0028(11) -0.0096(9) 0.0019(12)
C3 0.0534(12) 0.0684(14) 0.0721(15) 0.0227(12) 0.0040(11) 0.0218(11)

loop_
_atom_type_symbol
_atom_type_description
_atom_type_scat_dispersion_real
_atom_type_scat_dispersion_imag
_atom_type_scat_source
C C 0.0033 0.0016 'International Tables Vol C Tables 4.2.6.8 and 6.1.1.4'
H H 0.0000 0.0000 'International Tables Vol C Tables 4.2.6.8 and 6.1.1.4'
N N 0.0061 0.0033 'International Tables Vol C Tables 4.2.6.8 and 6.1.1.4'
F F 0.0171 0.0103 'International Tables Vol C Tables 4.2.6.8 and 6.1.1.4'

loop_
_geom_angle_atom_site_label_1
_geom_angle_atom_site_label_2
_geom_angle_atom_site_label_3
_geom_angle
_geom_angle_site_symmetry_1
_geom_angle_site_symmetry_3
_geom_angle_publ_flag
C8 N1 C1 119.54(16) . . ?
C2 C1 C6 115.92(17) . . ?
C2 C1 N1 117.61(17) . . ?
C6 C1 N1 126.38(17) . . ?
C10 C9 C11 119.08(16) . . ?
C10 C9 C8 121.70(17) . . ?
C11 C9 C8 119.20(17) . . ?
N1 C8 C9 121.76(17) . . ?
N1 C8 H8 119.1 . . ?
C9 C8 H8 119.1 . . ?
F4 C4 C3 120.4(2) . . ?
F4 C4 C5 119.9(2) . . ?
C3 C4 C5 119.66(18) . . ?
C10 C11 C9 120.43(17) 3_655 . ?
C10 C11 H11 119.8 3_655 . ?
C9 C11 H11 119.8 . . ?
F6 C6 C5 118.02(19) . . ?
F6 C6 C1 119.83(17) . . ?
C5 C6 C1 122.1(2) . . ?
C11 C10 C9 120.48(17) 3_655 . ?
C11 C10 H10 119.8 3_655 . ?
C9 C10 H10 119.8 . . ?
F2 C2 C3 118.47(18) . . ?
F2 C2 C1 118.89(16) . . ?
C3 C2 C1 122.60(19) . . ?
F5 C5 C4 120.07(19) . . ?
F5 C5 C6 120.0(2) . . ?
C4 C5 C6 120.0(2) . . ?
F3 C3 C4 120.2(2) . . ?
F3 C3 C2 120.0(2) . . ?
C4 C3 C2 119.8(2) . . ?

loop_
_geom_bond_atom_site_label_1
_geom_bond_atom_site_label_2
_geom_bond_distance
_geom_bond_site_symmetry_2
_geom_bond_publ_flag
F6 C6 1.336(2) . ?
F2 C2 1.339(2) . ?
F5 C5 1.331(3) . ?
N1 C8 1.264(2) . ?
N1 C1 1.403(2) . ?
C1 C2 1.384(3) . ?
C1 C6 1.388(3) . ?
F3 C3 1.336(2) . ?
C9 C10 1.383(2) . ?
C9 C11 1.391(3) . ?
C9 C8 1.464(2) . ?
F4 C4 1.333(2) . ?
C8 H8 0.9300 . ?
C4 C3 1.365(3) . ?
C4 C5 1.370(3) . ?
C11 C10 1.371(3) 3_655 ?
C11 H11 0.9300 . ?
C6 C5 1.370(3) . ?
C10 C11 1.371(3) 3_655 ?
C10 H10 0.9300 . ?
C2 C3 1.368(3) . ?

loop_
_geom_torsion_atom_site_label_1
_geom_torsion_atom_site_label_2
_geom_torsion_atom_site_label_3
_geom_torsion_atom_site_label_4
_geom_torsion
_geom_torsion_site_symmetry_1
_geom_torsion_site_symmetry_2
_geom_torsion_site_symmetry_3
_geom_torsion_site_symmetry_4
_geom_torsion_publ_flag
C8 N1 C1 C2 141.59(19) . . . . ?
C8 N1 C1 C6 -42.1(3) . . . . ?
C1 N1 C8 C9 -178.09(16) . . . . ?
C10 C9 C8 N1 4.2(3) . . . . ?
C11 C9 C8 N1 -177.40(19) . . . . ?
C10 C9 C11 C10 -0.1(3) . . . 3_655 ?
C8 C9 C11 C10 -178.56(18) . . . 3_655 ?
C2 C1 C6 F6 176.84(18) . . . . ?
N1 C1 C6 F6 0.5(3) . . . . ?
C2 C1 C6 C5 -0.5(3) . . . . ?
N1 C1 C6 C5 -176.78(19) . . . . ?
C11 C9 C10 C11 0.1(3) . . . 3_655 ?
C8 C9 C10 C11 178.51(18) . . . 3_655 ?
C6 C1 C2 F2 179.02(18) . . . . ?
N1 C1 C2 F2 -4.3(3) . . . . ?
C6 C1 C2 C3 1.5(3) . . . . ?
N1 C1 C2 C3 178.13(19) . . . . ?
F4 C4 C5 F5 0.8(3) . . . . ?
C3 C4 C5 F5 -179.0(2) . . . . ?
F4 C4 C5 C6 -178.8(2) . . . . ?
C3 C4 C5 C6 1.4(3) . . . . ?
F6 C6 C5 F5 2.1(3) . . . . ?
C1 C6 C5 F5 179.4(2) . . . . ?
F6 C6 C5 C4 -178.3(2) . . . . ?
C1 C6 C5 C4 -0.9(3) . . . . ?
F4 C4 C3 F3 1.3(3) . . . . ?
C5 C4 C3 F3 -178.9(2) . . . . ?
F4 C4 C3 C2 179.8(2) . . . . ?
C5 C4 C3 C2 -0.4(3) . . . . ?
F2 C2 C3 F3 -0.2(3) . . . . ?
C1 C2 C3 F3 177.40(18) . . . . ?
F2 C2 C3 C4 -178.64(19) . . . . ?
C1 C2 C3 C4 -1.1(3) . . . . ?
